data_2108908
loop_
_publ_author_name
'Rejnhardt, Piotr'
'Drozd, Marek'
'Daszkiewicz, Marek'

_publ_section_title
;
 Low-temperature phase transition and high-pressure phase stability of
 1<i>H</i>-pyrazole-1-carboxamidine nitrate
;
_journal_coeditor_code XK5086
_journal_issue 6
_journal_name_full 'Acta Crystallographica Section B'
_journal_page_first 996
_journal_page_last 1002
_journal_paper_doi 10.1107/S2052520621010970
_journal_volume 77
_journal_year 2021
_chemical_formula_moiety 'C4 H7 N4, N O3'
_chemical_formula_sum 'C4 H7 N5 O3'
_chemical_formula_weight 173.15
_space_group_crystal_system monoclinic
_space_group_IT_number 14
_space_group_name_Hall '-P 2ybc'
_space_group_name_H-M_alt 'P 1 21/c 1'
_atom_sites_solution_hydrogens geom
_atom_sites_solution_primary direct
_audit_creation_date 2021-05-04
_audit_creation_method
;
Olex2 1.2
(compiled 2018.05.29 svn.r3508 for OlexSys, GUI svn.r5506)
;
_cell_angle_alpha 90
_cell_angle_beta 99.71(3)
_cell_angle_gamma 90
_cell_formula_units_Z 4
_cell_length_a 5.1374(19)
_cell_length_b 10.305(10)
_cell_length_c 13.935(5)
_cell_measurement_reflns_used 438
_cell_measurement_temperature 293(2)
_cell_measurement_theta_max 19.9360
_cell_measurement_theta_min 3.5060
_cell_volume 727.2(8)
_computing_cell_refinement 'CrysAlisPro 1.171.39.46 (Rigaku OD, 2018)'
_computing_data_collection 'CrysAlisPro 1.171.39.46 (Rigaku OD, 2018)'
_computing_data_reduction 'CrysAlisPro 1.171.39.46 (Rigaku OD, 2018)'
_computing_molecular_graphics 'Olex2 (Dolomanov et al., 2009)'
_computing_publication_material 'Olex2 (Dolomanov et al., 2009)'
_computing_structure_refinement 'ShelXL (Sheldrick, 2015)'
_computing_structure_solution 'ShelXS (Sheldrick, 2008)'
_diffrn_ambient_temperature 293(2)
_diffrn_detector 'CCD plate'
_diffrn_detector_area_resol_mean 8.2214
_diffrn_detector_type 'Sapphire2, large Be window'
_diffrn_measured_fraction_theta_full 0.413
_diffrn_measured_fraction_theta_max 0.413
_diffrn_measurement_details
;
List of Runs (angles in degrees, time in seconds):

  # Type    Start    End  Width  t~exp~   \w     \q     \k     \f   Frames
--------------------------------------------------------------------------
  1  \w    -20.00  32.00   0.50   40.00    --   25.00   0.00   0.00  104
  2  \w    -20.00  36.00   0.50   40.00    --   25.00   0.00 180.00  112
  3  \w     -3.00  47.00   0.50   40.00    --   25.00 -40.00-170.00  100
  4  \w     -3.00  47.00   0.50   40.00    --   25.00 -40.00  10.00  100
  5  \w      8.00  65.00   0.50   40.00    --   25.00 -82.00  30.00  114
  6  \w      8.00  65.00   0.50   40.00    --   25.00 -82.00-150.00  114
  7  \w     32.50  89.00   0.50   40.00    --   25.00-135.00-122.00  113
  8  \w     32.00  89.00   0.50   40.00    --   25.00-135.00  58.00  114
  9  \w     25.00  47.00   0.50   40.00    --  -25.00-135.00  58.00   44
 10  \w     25.00  47.00   0.50   40.00    --  -25.00-135.00-122.00   44
 11  \w      0.00  23.00   0.50   40.00    --  -25.00 -82.00-150.00   46
 12  \w      0.00  23.00   0.50   40.00    --  -25.00 -82.00  30.00   46
 13  \w    -19.00  17.00   0.50   40.00    --  -25.00 -40.00  10.00   72
 14  \w    -19.00  17.00   0.50   40.00    --  -25.00 -40.00-170.00   72
 15  \w    -33.00  22.00   0.50   40.00    --  -25.00   0.00 180.00  110
 16  \w    -33.00  22.00   0.50   40.00    --  -25.00   0.00   0.00  110
;
_diffrn_measurement_device 'four-circle diffractometer'
_diffrn_measurement_device_type 'Xcalibur, Sapphire2, large Be window'
_diffrn_measurement_method '\w scans'
_diffrn_orient_matrix_type 'CrysAlisPro convention (1999,Acta A55,543-557)'
_diffrn_orient_matrix_UB_11 0.0620685000
_diffrn_orient_matrix_UB_12 -0.0605869000
_diffrn_orient_matrix_UB_13 -0.0049240000
_diffrn_orient_matrix_UB_21 0.0022358000
_diffrn_orient_matrix_UB_22 -0.0131409000
_diffrn_orient_matrix_UB_23 0.0499892000
_diffrn_orient_matrix_UB_31 -0.1256561000
_diffrn_orient_matrix_UB_32 -0.0302778000
_diffrn_orient_matrix_UB_33 -0.0114282000
_diffrn_radiation_monochromator graphite
_diffrn_radiation_probe x-ray
_diffrn_radiation_type MoK\a
_diffrn_radiation_wavelength 0.71073
_diffrn_reflns_av_R_equivalents 0.0530
_diffrn_reflns_av_unetI/netI 0.0326
_diffrn_reflns_Laue_measured_fraction_full 0.413
_diffrn_reflns_Laue_measured_fraction_max 0.413
_diffrn_reflns_limit_h_max 5
_diffrn_reflns_limit_h_min -5
_diffrn_reflns_limit_k_max 7
_diffrn_reflns_limit_k_min -7
_diffrn_reflns_limit_l_max 16
_diffrn_reflns_limit_l_min -16
_diffrn_reflns_number 3916
_diffrn_reflns_point_group_measured_fraction_full 0.413
_diffrn_reflns_point_group_measured_fraction_max 0.413
_diffrn_reflns_theta_full 25.038
_diffrn_reflns_theta_max 25.038
_diffrn_reflns_theta_min 2.966
_diffrn_source 'fine-focus sealed X-ray tube'
_diffrn_source_type 'Enhance (Mo) X-ray Source'
_exptl_absorpt_coefficient_mu 0.135
_exptl_absorpt_correction_T_max 1.00000
_exptl_absorpt_correction_T_min 0.20476
_exptl_absorpt_correction_type multi-scan
_exptl_absorpt_process_details
;
CrysAlisPro 1.171.39.46 (Rigaku Oxford Diffraction, 2018)
Empirical absorption correction using spherical harmonics,
 implemented in SCALE3 ABSPACK scaling algorithm.
;
_exptl_crystal_colour colourless
_exptl_crystal_density_diffrn 1.582
_exptl_crystal_description prism
_exptl_crystal_F_000 360
_refine_diff_density_max 0.152
_refine_diff_density_min -0.169
_refine_diff_density_rms 0.037
_refine_ls_extinction_method none
_refine_ls_goodness_of_fit_ref 1.106
_refine_ls_hydrogen_treatment constr
_refine_ls_matrix_type full
_refine_ls_number_parameters 109
_refine_ls_number_reflns 533
_refine_ls_number_restraints 54
_refine_ls_restrained_S_all 1.046
_refine_ls_R_factor_all 0.1198
_refine_ls_R_factor_gt 0.0534
_refine_ls_shift/su_max 0.000
_refine_ls_shift/su_mean 0.000
_refine_ls_structure_factor_coef Fsqd
_refine_ls_weighting_details 'w=1/[\s^2^(Fo^2^)+(0.0420P)^2^+1.1814P] where P=(Fo^2^+2Fc^2^)/3'
_refine_ls_weighting_scheme calc
_refine_ls_wR_factor_gt 0.1139
_refine_ls_wR_factor_ref 0.1514
_reflns_Friedel_coverage 0.000
_reflns_number_gt 297
_reflns_number_total 533
_reflns_threshold_expression 'I > 2\s(I)'
_cod_data_source_file xk5086sup1.cif
_cod_data_source_block 0.12GPa
_cod_database_code 2108908
_shelx_shelxl_version_number 2018/3
_chemical_oxdiff_formula C4N5NO3H7
_shelx_space_group_comment
;
The symmetry employed for this shelxl refinement is uniquely defined
by the following loop, which should always be used as a source of
symmetry information in preference to the above space-group names.
They are only intended as comments.
;
_reflns_odcompleteness_completeness 40.83
_reflns_odcompleteness_iscentric 1
_reflns_odcompleteness_theta 24.98
_olex2_refinement_description
;
1. Fixed Uiso
 At 1.2 times of:
  All C(H) groups, All N(H,H) groups
2. Rigid body (RIGU) restrains
 C1, C2, C3, C4, N1, N2, N3, N4
 with sigma for 1-2 distances of 0.004 and sigma for 1-3 distances of 0.004
3.a Aromatic/amide H refined with riding coordinates:
 C1(H1), C2(H2), C3(H3)
3.b X=CH2 refined with riding coordinates:
 N3(H3A,H3B), N4(H4A,H4B)
;
_olex2_submission_special_instructions 'No special instructions were received'
_oxdiff_exptl_absorpt_empirical_details
;
Empirical correction (ABSPACK) includes:
- Absorption correction using spherical harmonics
- Frame scaling
;
_oxdiff_exptl_absorpt_empirical_full_max 3.273
_oxdiff_exptl_absorpt_empirical_full_min 0.682

loop_
_space_group_symop_operation_xyz
'x, y, z'
'-x, y+1/2, -z+1/2'
'-x, -y, -z'
'x, -y-1/2, z-1/2'

loop_
_atom_site_label
_atom_site_type_symbol
_atom_site_fract_x
_atom_site_fract_y
_atom_site_fract_z
_atom_site_U_iso_or_equiv
_atom_site_adp_type
_atom_site_occupancy
_atom_site_site_symmetry_order
_atom_site_calc_flag
_atom_site_refinement_flags_posn
_atom_site_refinement_flags_adp
_atom_site_refinement_flags_occupancy
_atom_site_disorder_assembly
_atom_site_disorder_group
C1 C 0.1107(16) 0.7847(14) 0.5402(7) 0.070(4) Uani 1 1 d . U . . .
H1 H -0.041811 0.824034 0.507598 0.084 Uiso 1 1 calc R . . . .
C2 C 0.3306(14) 0.8552(12) 0.5874(5) 0.069(3) Uani 1 1 d . U . . .
H2 H 0.353075 0.944744 0.589048 0.082 Uiso 1 1 calc R . . . .
C3 C 0.4970(17) 0.7666(14) 0.6284(5) 0.066(3) Uani 1 1 d . U . . .
H3 H 0.662304 0.782080 0.665402 0.079 Uiso 1 1 calc R . . . .
C4 C 0.4752(17) 0.5217(14) 0.6284(5) 0.059(3) Uani 1 1 d . U . . .
N1 N 0.3825(13) 0.6464(11) 0.6068(4) 0.057(3) Uani 1 1 d . U . . .
N2 N 0.1403(10) 0.6610(11) 0.5465(5) 0.064(4) Uani 1 1 d . U . . .
N3 N 0.3391(12) 0.4213(10) 0.5917(4) 0.076(3) Uani 1 1 d . U . . .
H3A H 0.399302 0.344280 0.604577 0.091 Uiso 1 1 calc R . . . .
H3B H 0.189102 0.432186 0.554556 0.091 Uiso 1 1 calc R . . . .
N4 N 0.7069(10) 0.5069(8) 0.6858(4) 0.070(4) Uani 1 1 d . U . . .
H4A H 0.769222 0.430297 0.699245 0.084 Uiso 1 1 calc R . . . .
H4B H 0.794883 0.573809 0.709605 0.084 Uiso 1 1 calc R . . . .
N5 N 0.2477(19) 0.6494(19) 0.8251(6) 0.066(6) Uani 1 1 d . . . . .
O1 O 0.4839(9) 0.6741(7) 0.8580(3) 0.075(3) Uani 1 1 d . . . . .
O2 O 0.1697(19) 0.5353(15) 0.8211(6) 0.107(6) Uani 1 1 d . . . . .
O3 O 0.0898(11) 0.7371(10) 0.7940(4) 0.085(4) Uani 1 1 d . . . . .

loop_
_atom_site_aniso_label
_atom_site_aniso_U_11
_atom_site_aniso_U_22
_atom_site_aniso_U_33
_atom_site_aniso_U_23
_atom_site_aniso_U_13
_atom_site_aniso_U_12
C1 0.057(5) 0.061(13) 0.086(6) -0.015(8) 0.000(4) 0.009(5)
C2 0.065(6) 0.066(12) 0.073(5) 0.005(6) 0.004(4) -0.008(4)
C3 0.058(5) 0.069(11) 0.066(5) 0.001(6) -0.001(4) -0.013(4)
C4 0.043(4) 0.070(11) 0.065(5) -0.001(6) 0.011(3) 0.005(4)
N1 0.035(4) 0.065(10) 0.069(4) -0.007(5) 0.004(3) -0.004(3)
N2 0.045(4) 0.065(13) 0.074(4) -0.013(6) -0.008(3) 0.003(4)
N3 0.057(5) 0.070(11) 0.091(4) -0.004(5) -0.017(3) 0.006(4)
N4 0.057(4) 0.065(14) 0.080(4) -0.014(4) -0.013(3) 0.000(3)
N5 0.056(7) 0.07(2) 0.070(4) -0.003(6) 0.001(4) -0.002(5)
O1 0.048(4) 0.071(12) 0.099(4) -0.004(4) -0.007(3) -0.008(3)
O2 0.078(6) 0.08(2) 0.152(6) -0.010(7) -0.022(4) -0.014(6)
O3 0.054(4) 0.103(15) 0.094(4) 0.018(5) -0.002(3) 0.010(4)

loop_
_atom_type_symbol
_atom_type_description
_atom_type_scat_dispersion_real
_atom_type_scat_dispersion_imag
_atom_type_scat_source
C C 0.0033 0.0016 'International Tables Vol C Tables 4.2.6.8 and 6.1.1.4'
H H 0.0000 0.0000 'International Tables Vol C Tables 4.2.6.8 and 6.1.1.4'
N N 0.0061 0.0033 'International Tables Vol C Tables 4.2.6.8 and 6.1.1.4'
O O 0.0106 0.0060 'International Tables Vol C Tables 4.2.6.8 and 6.1.1.4'

loop_
_geom_angle_atom_site_label_1
_geom_angle_atom_site_label_2
_geom_angle_atom_site_label_3
_geom_angle
_geom_angle_site_symmetry_1
_geom_angle_site_symmetry_3
_geom_angle_publ_flag
N2 C1 C2 113.8(8) . . ?
C3 C2 C1 104.9(12) . . ?
C2 C3 N1 107.8(9) . . ?
N3 C4 N1 120.6(9) . . ?
N3 C4 N4 120.9(12) . . ?
N4 C4 N1 118.6(12) . . ?
C3 N1 C4 131.8(10) . . ?
C3 N1 N2 109.9(11) . . ?
C4 N1 N2 118.1(11) . . ?
C1 N2 N1 103.4(9) . . ?
O2 N5 O1 119.8(19) . . ?
O2 N5 O3 119.1(11) . . ?
O3 N5 O1 121.1(17) . . ?

loop_
_geom_bond_atom_site_label_1
_geom_bond_atom_site_label_2
_geom_bond_distance
_geom_bond_site_symmetry_2
_geom_bond_publ_flag
C1 C2 1.409(14) . ?
C1 N2 1.285(14) . ?
C2 C3 1.313(15) . ?
C3 N1 1.382(16) . ?
C4 N1 1.386(16) . ?
C4 N3 1.304(14) . ?
C4 N4 1.326(9) . ?
N1 N2 1.387(9) . ?
N5 O1 1.249(9) . ?
N5 O2 1.24(2) . ?
N5 O3 1.243(19) . ?

_cod_database_fobs_code 2108908
